data_1530869
loop_
_publ_author_name
'Theobald, F.R.'
'Theobald, J.G.'
'Vedrine, J.C.'
'Clad, R.'
'Renard, J.'

_publ_section_title
;
 Crystal Growth, Structure, Electron Paramagnetic Resonance and Magnetic
 Properties of (N H4)2 V3 O8
;
_journal_name_full 'Journal of Physics and Chemistry of Solids'
_journal_page_first 581
_journal_page_last 587
_journal_volume 45
_journal_year 1984
_chemical_formula_sum 'H8 N2 O8 V3'
_chemical_name_systematic '(N H4)2 V3 O8'
_space_group_IT_number 100
_symmetry_space_group_name_Hall 'P 4 -2ab'
_symmetry_space_group_name_H-M 'P 4 b m'
_cell_angle_alpha 90
_cell_angle_beta 90
_cell_angle_gamma 90
_cell_formula_units_Z 2
_cell_length_a 8.891
_cell_length_b 8.891
_cell_length_c 5.582
_cell_volume 441.256
_citation_journal_id_ASTM JPCSAW
_cod_data_source_file Theobald_JPCSAW_1984_1237.cif
_cod_data_source_block H8N2O8V3
_cod_original_cell_volume 441.2564
_cod_database_code 1530869

loop_
_symmetry_equiv_pos_as_xyz
x,y,z
-y,x,z
-x,-y,z
y,-x,z
-x+1/2,y+1/2,z
-y+1/2,-x+1/2,z
x+1/2,-y+1/2,z
y+1/2,x+1/2,z

loop_
_atom_site_label
_atom_site_type_symbol
_atom_site_fract_x
_atom_site_fract_y
_atom_site_fract_z
_atom_site_occupancy
_atom_site_U_iso_or_equiv
O4 O-2 0.5 0 -0.1072 1 0.0
N1 N-3 0.3303 -0.1697 0.5383 1 0.0
V1 V+5 0.1335 -0.3665 0.0054 1 0.0
O3 O-2 0.1932 0.0851 -0.1026 1 0.0
H2 H+1 0.2806 -0.2194 0.432 1 0.0
H1 H+1 0.3914 -0.1086 0.469 1 0.0
O1 O-2 0 0 0.2957 1 0.0
H3 H+1 0.2679 -0.119 0.622 1 0.0
O2 O-2 0.1304 -0.3696 0.3027 1 0.0
V2 V+4 0 0 0 1 0.0
